data_2013287
loop_
_publ_author_name
'Chohan, Sunil'
'Pritchard, Robin G.'

_publ_section_title
;
 Tripotassium tris(oxalato-\k^2^<i>O</i>,<i>O</i>')aluminate
 bis(hydrogen peroxide) hydrate, the first example of a cyclic
 hydrogen-bonded H~2~O~2~ dimer
;
_journal_issue 5
_journal_name_full 'Acta Crystallographica Section C'
_journal_page_first m187
_journal_page_last m189
_journal_paper_doi 10.1107/S0108270103006905
_journal_volume 59
_journal_year 2003
_chemical_formula_iupac 'K3 [Al (C2 O4)3], 1.75H2 O2, 0.25H2 O'
_chemical_formula_moiety '3K 1+, C6 O12 Al1 3-, 1.75H2 O2, 0.25H2 O'
_chemical_formula_structural 'C6 O12 Al1, K3, H4 O3.75'
_chemical_formula_sum 'C6 H4 Al K3 O15.75'
_chemical_formula_weight 472.37
_chemical_name_common 'perhydrate aluminium oxalate system'
_space_group_IT_number 14
_symmetry_cell_setting monoclinic
_symmetry_space_group_name_Hall '-P 2ybc'
_symmetry_space_group_name_H-M 'P 1 21/c 1'
_audit_creation_method 'WinGX routine CIF_UPDATE'
_cell_angle_alpha 90
_cell_angle_beta 107.9050(10)
_cell_angle_gamma 90
_cell_formula_units_Z 4
_cell_length_a 7.6194(2)
_cell_length_b 19.3531(6)
_cell_length_c 10.3668(4)
_cell_measurement_reflns_used 7200
_cell_measurement_temperature 150(2)
_cell_measurement_theta_max 27.49
_cell_measurement_theta_min 1.00
_cell_volume 1454.64(8)
_computing_cell_refinement 'HKL SCALEPACK (Otwinowski & Minor, 1997)'
_computing_data_collection 'COLLECT (Nonius, 1998)'
_computing_data_reduction 'HKL DENZO and SCALEPACK (Otwinowski & Minor, 1997)'
_computing_molecular_graphics 'ORTEP-3 for Windows (Farrugia, 1997)'
_computing_publication_material 'WinGX (Farrugia, 1999)'
_computing_structure_refinement 'SHELXL97 (Sheldrick, 1997)'
_computing_structure_solution 'SHELXS97 (Sheldrick, 1997)'
_diffrn_measured_fraction_theta_full 0.987
_diffrn_measured_fraction_theta_max 0.987
_diffrn_measurement_device '95mm CCD camera on \k-goniostat'
_diffrn_measurement_device_type 'Nonius KappaCCD'
_diffrn_measurement_method 'CCD rotation images'
_diffrn_radiation_type MoK\a
_diffrn_radiation_wavelength 0.71073
_diffrn_reflns_av_R_equivalents 0.0405
_diffrn_reflns_limit_h_max 9
_diffrn_reflns_limit_h_min -8
_diffrn_reflns_limit_k_max 25
_diffrn_reflns_limit_k_min -19
_diffrn_reflns_limit_l_max 13
_diffrn_reflns_limit_l_min -11
_diffrn_reflns_number 7571
_diffrn_reflns_theta_full 27.39
_diffrn_reflns_theta_max 27.39
_diffrn_reflns_theta_min 2.32
_exptl_absorpt_coefficient_mu 1.088
_exptl_absorpt_correction_T_max 0.926
_exptl_absorpt_correction_T_min 0.849
_exptl_absorpt_correction_type multi-scan
_exptl_absorpt_process_details '(SORTAV; Blessing, 1995)'
_exptl_crystal_colour colourless
_exptl_crystal_density_diffrn 2.157
_exptl_crystal_density_method 'not measured'
_exptl_crystal_description needle
_exptl_crystal_F_000 944
_exptl_crystal_size_max 0.15
_exptl_crystal_size_mid 0.15
_exptl_crystal_size_min 0.07
_refine_diff_density_max 0.413
_refine_diff_density_min -0.489
_refine_ls_extinction_coef 0.00282(13)
_refine_ls_extinction_expression Fc^*^=kFc[1+0.001xFc^2^\l^3^/sin(2\q)]^-1/4^
_refine_ls_extinction_method SHELXL97
_refine_ls_goodness_of_fit_ref 1.092
_refine_ls_hydrogen_treatment refall
_refine_ls_matrix_type full
_refine_ls_number_parameters 256
_refine_ls_number_reflns 3256
_refine_ls_number_restraints 0
_refine_ls_restrained_S_all 1.092
_refine_ls_R_factor_gt 0.0442
_refine_ls_shift/su_max 0.004
_refine_ls_structure_factor_coef Fsqd
_refine_ls_weighting_details 'calc w = 1/[\s^2^(Fo^2^)+(0.0101P)^2^+2.2968P] where P = (Fo^2^+2Fc^2^)/3'
_refine_ls_weighting_scheme calc
_refine_ls_wR_factor_ref 0.0879
_reflns_number_gt 2390
_reflns_number_total 3256
_reflns_threshold_expression I>2\s(I)
_cod_data_source_file gg1158.cif
_cod_data_source_block I
_cod_original_sg_symbol_H-M 'P 21/c'
_cod_database_code 2013287

loop_
_symmetry_equiv_pos_as_xyz
'x, y, z'
'-x, y+1/2, -z+1/2'
'-x, -y, -z'
'x, -y-1/2, z-1/2'

loop_
_atom_site_label
_atom_site_fract_x
_atom_site_fract_y
_atom_site_fract_z
_atom_site_U_iso_or_equiv
_atom_site_adp_type
_atom_site_calc_flag
_atom_site_refinement_flags
_atom_site_occupancy
_atom_site_disorder_assembly
_atom_site_disorder_group
_atom_site_type_symbol
Al1 0.73663(3) 0.125511(12) 0.24646(3) 0.01052(7) Uani d . 1 . . Al
O1 0.65979(7) 0.05626(3) 0.35144(6) 0.01291(17) Uani d . 1 . . O
O2 0.96179(8) 0.12106(3) 0.38650(6) 0.01402(17) Uani d . 1 . . O
O3 0.73862(8) 0.02030(3) 0.56849(6) 0.01669(17) Uani d . 1 . . O
O4 1.08945(8) 0.07691(3) 0.59343(6) 0.01663(18) Uani d . 1 . . O
O5 0.83894(7) 0.07002(3) 0.13610(6) 0.01264(16) Uani d . 1 . . O
O6 0.51379(8) 0.11318(3) 0.10628(6) 0.01291(16) Uani d . 1 . . O
O7 0.76446(8) 0.02863(3) -0.07688(6) 0.01748(18) Uani d . 1 . . O
O8 0.40017(8) 0.06610(3) -0.09988(6) 0.01512(17) Uani d . 1 . . O
O9 0.61644(8) 0.18862(3) 0.32935(6) 0.01519(17) Uani d . 1 . . O
O10 0.81517(8) 0.20708(3) 0.17655(6) 0.01383(17) Uani d . 1 . . O
O11 0.55418(9) 0.30056(3) 0.33991(6) 0.02243(19) Uani d . 1 . . O
O12 0.79302(8) 0.32290(3) 0.18277(6) 0.02043(19) Uani d . 1 . . O
C1 0.77096(11) 0.05032(4) 0.47340(9) 0.0129(2) Uani d . 1 . . C
C2 0.96004(11) 0.08538(4) 0.49098(8) 0.0111(2) Uani d . 1 . . C
C3 0.72641(11) 0.05710(4) 0.01723(9) 0.0118(2) Uani d . 1 . . C
C4 0.52694(11) 0.08033(4) 0.00203(9) 0.0121(2) Uani d . 1 . . C
C5 0.63163(12) 0.25224(4) 0.30184(9) 0.0171(3) Uani d . 1 . . C
C6 0.75738(12) 0.26462(4) 0.21299(9) 0.0155(3) Uani d . 1 . . C
K1 0.03065(3) 0.421043(10) 0.33064(2) 0.01857(6) Uani d . 1 . . K
K2 0.47354(3) 0.087936(10) 0.664027(19) 0.01665(5) Uani d . 1 . . K
K3 0.26057(3) 0.413367(10) 0.75571(2) 0.01981(5) Uani d . 1 . . K
O13 0.29851(9) 0.18436(3) 0.45847(7) 0.0303(2) Uani d . 1 . . O
O14 0.39967(10) 0.24534(3) 0.51832(7) 0.0299(2) Uani d . 1 . . O
O15 0.13748(11) 0.33121(4) 0.54081(9) 0.0231(3) Uani d P 0.750(10) A . O
O15B 0.0760(4) 0.32244(16) 0.5359(3) 0.0332(7) Uiso d P 0.250(10) A 1 O
O16 0.01000(11) 0.27276(4) 0.49843(9) 0.0241(3) Uani d P 0.750(10) A . O
H13 0.185(2) 0.2040(8) 0.4638(16) 0.107(6) Uiso d . 1 . . H
H14 0.461(2) 0.2650(8) 0.4328(15) 0.095 Uiso d . 1 . . H
H15 0.2218(18) 0.3026(7) 0.5439(14) 0.079(5) Uiso d . 1 . . H
H16 -0.041(2) 0.2771(8) 0.5636(16) 0.103(6) Uiso d . 1 . . H

loop_
_atom_site_aniso_label
_atom_site_aniso_U_11
_atom_site_aniso_U_22
_atom_site_aniso_U_33
_atom_site_aniso_U_12
_atom_site_aniso_U_13
_atom_site_aniso_U_23
Al1 0.01066(10) 0.00961(11) 0.01151(11) -0.00029(9) 0.00372(8) 0.00061(10)
O1 0.0099(3) 0.0133(3) 0.0149(3) -0.0018(2) 0.0029(2) 0.0006(2)
O2 0.0147(3) 0.0147(3) 0.0122(3) -0.0034(2) 0.0034(2) 0.0021(2)
O3 0.0216(3) 0.0156(3) 0.0166(3) 0.0013(2) 0.0115(2) 0.0046(3)
O4 0.0130(3) 0.0202(3) 0.0165(3) 0.0031(2) 0.0042(2) 0.0010(3)
O5 0.0112(3) 0.0131(3) 0.0134(3) 0.0000(2) 0.0035(2) -0.0001(2)
O6 0.0138(3) 0.0132(3) 0.0127(3) 0.0016(2) 0.0055(2) 0.0002(2)
O7 0.0210(3) 0.0152(3) 0.0187(3) -0.0013(2) 0.0098(2) -0.0031(3)
O8 0.0134(3) 0.0165(3) 0.0143(3) -0.0035(2) 0.0026(2) 0.0007(3)
O9 0.0200(3) 0.0118(3) 0.0159(3) 0.0017(2) 0.0086(2) -0.0002(2)
O10 0.0158(3) 0.0119(3) 0.0147(3) -0.0005(2) 0.0061(2) -0.0008(2)
O11 0.0334(3) 0.0143(3) 0.0227(3) 0.0061(3) 0.0131(3) -0.0004(3)
O12 0.0254(3) 0.0106(3) 0.0256(3) -0.0020(2) 0.0083(3) 0.0016(3)
C1 0.0124(4) 0.0094(4) 0.0167(4) 0.0030(3) 0.0042(3) -0.0026(3)
C2 0.0140(4) 0.0107(4) 0.0100(4) 0.0025(3) 0.0058(3) -0.0032(3)
C3 0.0166(4) 0.0053(4) 0.0145(4) -0.0022(3) 0.0064(3) 0.0003(3)
C4 0.0138(4) 0.0086(4) 0.0137(4) -0.0013(3) 0.0041(3) 0.0042(3)
C5 0.0173(4) 0.0173(4) 0.0153(4) 0.0002(3) 0.0029(3) -0.0009(4)
C6 0.0146(4) 0.0155(4) 0.0119(4) -0.0005(3) -0.0025(3) -0.0013(4)
K1 0.01445(8) 0.02389(10) 0.01852(9) -0.00209(7) 0.00676(7) -0.00365(8)
K2 0.01584(8) 0.01809(9) 0.01681(9) -0.00127(7) 0.00616(7) -0.00223(8)
K3 0.02105(9) 0.01956(9) 0.01971(9) -0.00034(8) 0.00755(7) -0.00167(9)
O13 0.0323(3) 0.0225(3) 0.0373(4) -0.0102(3) 0.0126(3) -0.0044(3)
O14 0.0360(4) 0.0256(3) 0.0286(3) -0.0058(3) 0.0107(3) -0.0070(3)
O15 0.0222(4) 0.0145(4) 0.0332(5) -0.0035(3) 0.0095(3) -0.0065(4)
O16 0.0182(4) 0.0295(5) 0.0252(4) -0.0112(4) 0.0078(3) -0.0098(4)

loop_
_atom_type_symbol
_atom_type_description
_atom_type_scat_dispersion_real
_atom_type_scat_dispersion_imag
_atom_type_scat_source
C C 0.0033 0.0016 'International Tables Vol C Tables 4.2.6.8 and 6.1.1.4'
H H 0 0 'International Tables Vol C Tables 4.2.6.8 and 6.1.1.4'
O O 0.0106 0.006 'International Tables Vol C Tables 4.2.6.8 and 6.1.1.4'
Al Al 0.0645 0.0514 'International Tables Vol C Tables 4.2.6.8 and 6.1.1.4'
K K 0.2009 0.2494 'International Tables Vol C Tables 4.2.6.8 and 6.1.1.4'

loop_
_geom_angle_atom_site_label_1
_geom_angle_atom_site_label_2
_geom_angle_atom_site_label_3
_geom_angle_site_symmetry_1
_geom_angle_site_symmetry_3
_geom_angle
_geom_angle_publ_flag
O2 Al1 O6 . . 170.07(3) y
O2 Al1 O9 . . 97.68(3) ?
O6 Al1 O9 . . 89.13(3) ?
O2 Al1 O5 . . 89.61(3) ?
O6 Al1 O5 . . 84.44(3) y
O9 Al1 O5 . . 170.55(3) y
O2 Al1 O10 . . 90.74(3) ?
O6 Al1 O10 . . 97.21(3) ?
O9 Al1 O10 . . 83.69(3) y
O5 Al1 O10 . . 90.25(3) ?
O2 Al1 O1 . . 84.00(3) y
O6 Al1 O1 . . 89.38(3) ?
O9 Al1 O1 . . 85.33(3) ?
O5 Al1 O1 . . 101.47(3) ?
O10 Al1 O1 . . 167.09(3) ?
O2 Al1 K3 . 4_565 129.39(2) ?
O6 Al1 K3 . 4_565 48.76(2) ?
O9 Al1 K3 . 4_565 60.460(19) ?
O5 Al1 K3 . 4_565 118.853(19) ?
O10 Al1 K3 . 4_565 126.64(2) ?
O1 Al1 K3 . 4_565 51.637(17) ?
C1 O1 Al1 . . 113.12(5) ?
C1 O1 K3 . 4_565 130.07(6) ?
Al1 O1 K3 . 4_565 97.59(2) ?
C1 O1 K2 . 3_656 94.59(5) ?
Al1 O1 K2 . 3_656 141.67(3) ?
K3 O1 K2 4_565 3_656 82.443(15) ?
C2 O2 Al1 . . 115.56(5) ?
C2 O2 K3 . 4_665 117.22(5) ?
Al1 O2 K3 . 4_665 107.14(3) ?
C1 O3 K3 . 2_646 157.26(6) ?
C1 O3 K2 . . 113.69(5) ?
K3 O3 K2 2_646 . 88.43(2) ?
C1 O3 K1 . 4_666 104.98(5) ?
K3 O3 K1 2_646 4_666 80.945(15) ?
K2 O3 K1 . 4_666 85.536(17) ?
C1 O3 K2 . 3_656 83.45(5) ?
K3 O3 K2 2_646 3_656 84.565(16) ?
K2 O3 K2 . 3_656 108.313(18) ?
K1 O3 K2 4_666 3_656 159.68(2) ?
C2 O4 K1 . 4_666 119.21(6) ?
C2 O4 K2 . 1_655 135.98(6) ?
K1 O4 K2 4_666 1_655 102.667(18) ?
C3 O5 Al1 . . 114.13(5) ?
C3 O5 K1 . 2_645 91.30(4) ?
Al1 O5 K1 . 2_645 130.43(3) ?
C3 O5 K3 . 4_665 135.07(6) ?
Al1 O5 K3 . 4_665 105.55(2) ?
K1 O5 K3 2_645 4_665 77.828(14) ?
C4 O6 Al1 . . 115.33(5) ?
C4 O6 K3 . 4_565 127.27(5) ?
Al1 O6 K3 . 4_565 101.71(3) ?
C3 O7 K1 . 4_665 120.66(5) ?
C3 O7 K3 . 2_645 151.12(6) ?
K1 O7 K3 4_665 2_645 87.63(2) ?
C3 O7 K2 . 1_554 103.83(5) ?
K1 O7 K2 4_665 1_554 88.504(18) ?
K3 O7 K2 2_645 1_554 80.889(15) ?
C3 O7 K1 . 2_645 80.76(4) ?
K1 O7 K1 4_665 2_645 106.065(18) ?
K3 O7 K1 2_645 2_645 86.031(16) ?
K2 O7 K1 1_554 2_645 160.02(2) ?
C4 O8 K1 . 4_565 133.83(6) ?
C4 O8 K2 . 1_554 114.71(6) ?
K1 O8 K2 4_565 1_554 103.486(18) ?
C5 O9 Al1 . . 115.65(6) ?
C5 O9 K3 . 4_565 131.27(5) ?
Al1 O9 K3 . 4_565 89.23(2) ?
C6 O10 Al1 . . 115.20(6) ?
C5 O11 K2 . 4_565 114.28(6) ?
C6 O12 K1 . 1_655 130.96(5) ?
C6 O12 K2 . 4_565 108.27(6) ?
K1 O12 K2 1_655 4_565 91.222(19) ?
O3 C1 O1 . . 126.31(8) ?
O3 C1 C2 . . 121.25(7) ?
O1 C1 C2 . . 112.43(8) ?
O3 C1 K2 . 3_656 74.91(4) ?
O1 C1 K2 . 3_656 62.58(4) ?
C2 C1 K2 . 3_656 141.34(6) ?
O3 C1 K2 . . 47.56(4) ?
O1 C1 K2 . . 100.94(5) ?
C2 C1 K2 . . 125.44(5) ?
K2 C1 K2 3_656 . 91.98(2) ?
O4 C2 O2 . . 126.20(8) ?
O4 C2 C1 . . 121.14(8) ?
O2 C2 C1 . . 112.64(6) ?
O2 C2 K1 . 4_666 148.43(5) ?
C1 C2 K1 . 4_666 87.20(5) ?
O7 C3 O5 . . 126.48(8) ?
O7 C3 C4 . . 120.90(7) ?
O5 C3 C4 . . 112.62(8) ?
O7 C3 K1 . 2_645 77.81(4) ?
O5 C3 K1 . 2_645 65.86(4) ?
C4 C3 K1 . 2_645 131.70(5) ?
O5 C3 K1 . 4_665 98.45(5) ?
C4 C3 K1 . 4_665 135.38(5) ?
K1 C3 K1 2_645 4_665 89.49(2) ?
O8 C4 O6 . . 126.36(8) ?
O8 C4 C3 . . 120.86(8) ?
O6 C4 C3 . . 112.76(6) ?
O8 C4 K2 . 1_554 46.23(5) ?
O6 C4 K2 . 1_554 146.04(5) ?
C3 C4 K2 . 1_554 85.42(5) ?
O11 C5 O9 . . 125.05(9) ?
O11 C5 C6 . . 121.38(8) ?
O9 C5 C6 . . 113.57(8) ?
O11 C5 K2 . 4_565 46.78(5) ?
O9 C5 K2 . 4_565 155.37(6) ?
C6 C5 K2 . 4_565 79.37(5) ?
O12 C6 O10 . . 126.56(9) ?
O12 C6 C5 . . 121.68(8) ?
O10 C6 C5 . . 111.76(7) ?
O12 C6 K2 . 4_565 52.47(5) ?
O10 C6 K2 . 4_565 154.55(5) ?
C5 C6 K2 . 4_565 75.20(5) ?
O4 K1 O7 4_465 4_466 133.947(18) ?
O4 K1 O8 4_465 4_566 77.547(19) ?
O7 K1 O8 4_466 4_566 135.605(19) ?
O4 K1 O15 4_465 . 131.73(3) ?
O7 K1 O15 4_466 . 91.08(2) ?
O8 K1 O15 4_566 . 79.24(2) ?
O4 K1 O12 4_465 1_455 76.18(2) ?
O7 K1 O12 4_466 1_455 90.54(2) ?
O8 K1 O12 4_566 1_455 131.99(2) ?
O15 K1 O12 . 1_455 89.35(2) ?
O4 K1 O15B 4_465 . 134.73(7) ?
O7 K1 O15B 4_466 . 84.60(7) ?
O8 K1 O15B 4_566 . 89.15(6) ?
O15 K1 O15B . . 9.96(6) ?
O12 K1 O15B 1_455 . 81.88(6) ?
O4 K1 O5 4_465 2_655 87.019(19) ?
O7 K1 O5 4_466 2_655 82.611(18) ?
O8 K1 O5 4_566 2_655 66.618(17) ?
O15 K1 O5 . 2_655 120.75(2) ?
O12 K1 O5 1_455 2_655 149.088(17) ?
O15B K1 O5 . 2_655 127.00(6) ?
O4 K1 O3 4_465 4_465 57.729(18) ?
O7 K1 O3 4_466 4_465 76.459(18) ?
O8 K1 O3 4_566 4_465 126.921(19) ?
O15 K1 O3 . 4_465 152.07(2) ?
O12 K1 O3 1_455 4_465 66.259(17) ?
O15B K1 O3 . 4_465 142.31(6) ?
O5 K1 O3 2_655 4_465 82.838(15) ?
O4 K1 O7 4_465 2_655 122.588(19) ?
O7 K1 O7 4_466 2_655 73.935(18) ?
O8 K1 O7 4_566 2_655 61.764(18) ?
O15 K1 O7 . 2_655 80.14(2) ?
O12 K1 O7 1_455 2_655 160.93(2) ?
O15B K1 O7 . 2_655 85.62(6) ?
O5 K1 O7 2_655 2_655 41.439(15) ?
O3 K1 O7 4_465 2_655 118.831(16) ?
O4 K1 C3 4_465 2_655 101.62(2) ?
O7 K1 C3 4_466 2_655 85.10(2) ?
O8 K1 C3 4_566 2_655 54.30(2) ?
O15 K1 C3 . 2_655 98.10(2) ?
O12 K1 C3 1_455 2_655 171.428(19) ?
O15B K1 C3 . 2_655 105.00(6) ?
O5 K1 C3 2_655 2_655 22.844(17) ?
O3 K1 C3 4_465 2_655 105.467(18) ?
O7 K1 C3 2_655 2_655 21.42(2) ?
O4 K1 O16 4_465 . 122.76(2) ?
O7 K1 O16 4_466 . 87.96(2) ?
O8 K1 O16 4_566 . 98.670(19) ?
O15 K1 O16 . . 24.85(2) ?
O12 K1 O16 1_455 . 64.737(19) ?
O15B K1 O16 . . 17.38(6) ?
O5 K1 O16 2_655 . 144.349(19) ?
O3 K1 O16 4_465 . 128.122(18) ?
O7 K1 O16 2_655 . 102.922(18) ?
C3 K1 O16 2_655 . 122.33(2) ?
O4 K1 C2 4_465 4_465 18.236(18) ?
O7 K1 C2 4_466 4_465 119.224(19) ?
O8 K1 C2 4_566 4_465 95.74(2) ?
O15 K1 C2 . 4_465 136.28(2) ?
O12 K1 C2 1_455 4_465 61.87(2) ?
O15B K1 C2 . 4_465 134.92(7) ?
O5 K1 C2 2_655 4_465 95.424(19) ?
O3 K1 C2 4_465 4_465 43.411(19) ?
O7 K1 C2 2_655 4_465 135.490(19) ?
C3 K1 C2 2_655 4_465 114.10(2) ?
O16 K1 C2 . 4_465 118.96(2) ?
O8 K2 O11 1_556 4_566 65.916(19) ?
O8 K2 O4 1_556 1_455 74.595(18) ?
O11 K2 O4 4_566 1_455 103.54(2) ?
O8 K2 O3 1_556 . 127.779(18) ?
O11 K2 O3 4_566 . 123.588(19) ?
O4 K2 O3 1_455 . 132.457(18) ?
O8 K2 O13 1_556 . 126.99(2) ?
O11 K2 O13 4_566 . 86.556(19) ?
O4 K2 O13 1_455 . 68.99(2) ?
O3 K2 O13 . . 105.23(2) ?
O8 K2 O12 1_556 4_566 115.392(18) ?
O11 K2 O12 4_566 4_566 59.19(2) ?
O4 K2 O12 1_455 4_566 147.130(18) ?
O3 K2 O12 . 4_566 68.230(18) ?
O13 K2 O12 . 4_566 81.497(19) ?
O8 K2 O1 1_556 3_656 74.848(18) ?
O11 K2 O1 4_566 3_656 140.71(2) ?
O4 K2 O1 1_455 3_656 66.397(17) ?
O3 K2 O1 . 3_656 79.324(18) ?
O13 K2 O1 . 3_656 120.364(17) ?
O12 K2 O1 4_566 3_656 145.165(18) ?
O8 K2 O7 1_556 1_556 56.973(17) ?
O11 K2 O7 4_566 1_556 76.429(17) ?
O4 K2 O7 1_455 1_556 127.208(19) ?
O3 K2 O7 . 1_556 74.758(17) ?
O13 K2 O7 . 1_556 158.651(18) ?
O12 K2 O7 4_566 1_556 78.752(17) ?
O1 K2 O7 3_656 1_556 80.864(15) ?
O8 K2 O3 1_556 3_656 112.263(18) ?
O11 K2 O3 4_566 3_656 162.996(18) ?
O4 K2 O3 1_455 3_656 60.771(17) ?
O3 K2 O3 . 3_656 71.687(18) ?
O13 K2 O3 . 3_656 81.612(17) ?
O12 K2 O3 4_566 3_656 130.128(19) ?
O1 K2 O3 3_656 3_656 42.453(16) ?
O7 K2 O3 1_556 3_656 117.592(16) ?
O8 K2 C1 1_556 3_656 91.01(2) ?
O11 K2 C1 4_566 3_656 153.12(2) ?
O4 K2 C1 1_455 3_656 54.73(2) ?
O3 K2 C1 . 3_656 81.01(2) ?
O13 K2 C1 . 3_656 97.79(2) ?
O12 K2 C1 4_566 3_656 147.65(2) ?
O1 K2 C1 3_656 3_656 22.830(17) ?
O7 K2 C1 1_556 3_656 103.222(18) ?
O3 K2 C1 3_656 3_656 21.64(2) ?
O8 K2 O14 1_556 . 119.61(2) ?
O11 K2 O14 4_566 . 64.113(18) ?
O4 K2 O14 1_455 . 86.248(18) ?
O3 K2 O14 . . 107.47(2) ?
O13 K2 O14 . . 25.022(17) ?
O12 K2 O14 4_566 . 61.315(17) ?
O1 K2 O14 3_656 . 145.237(16) ?
O7 K2 O14 1_556 . 133.886(16) ?
O3 K2 O14 3_656 . 106.003(16) ?
C1 K2 O14 3_656 . 122.800(18) ?
O8 K2 C4 1_556 1_556 19.061(18) ?
O11 K2 C4 4_566 1_556 54.823(19) ?
O4 K2 C4 1_455 1_556 92.89(2) ?
O3 K2 C4 . 1_556 117.908(19) ?
O13 K2 C4 . 1_556 132.94(2) ?
O12 K2 C4 4_566 1_556 97.053(19) ?
O1 K2 C4 3_656 1_556 86.867(19) ?
O7 K2 C4 1_556 1_556 43.229(19) ?
O3 K2 C4 3_656 1_556 127.926(19) ?
C1 K2 C4 3_656 1_556 106.29(2) ?
O14 K2 C4 . 1_556 116.815(19) ?
O15 K3 O3 . 2_656 158.50(2) ?
O15 K3 O13 . 4_566 98.90(2) ?
O3 K3 O13 2_656 4_566 91.85(2) ?
O15 K3 O6 . 4_566 64.11(2) ?
O3 K3 O6 2_656 4_566 128.795(19) ?
O13 K3 O6 4_566 4_566 110.87(2) ?
O15 K3 O7 . 2_655 89.27(2) ?
O3 K3 O7 2_656 2_655 80.192(19) ?
O13 K3 O7 4_566 2_655 171.80(2) ?
O6 K3 O7 4_566 2_655 73.282(18) ?
O15 K3 O15B . . 9.00(7) ?
O3 K3 O15B 2_656 . 152.01(6) ?
O13 K3 O15B 4_566 . 95.44(6) ?
O6 K3 O15B 4_566 . 73.09(7) ?
O7 K3 O15B 2_655 . 92.55(6) ?
O15 K3 O1 . 4_566 117.48(2) ?
O3 K3 O1 2_656 4_566 80.545(18) ?
O13 K3 O1 4_566 4_566 91.401(19) ?
O6 K3 O1 4_566 4_566 54.749(16) ?
O7 K3 O1 2_655 4_566 85.377(17) ?
O15B K3 O1 . 4_566 126.10(7) ?
O15 K3 O2 . 4_466 97.01(2) ?
O3 K3 O2 2_656 4_466 73.815(18) ?
O13 K3 O2 4_566 4_466 55.566(19) ?
O6 K3 O2 4_566 4_466 156.365(17) ?
O7 K3 O2 2_655 4_466 123.017(18) ?
O15B K3 O2 . 4_466 88.21(7) ?
O1 K3 O2 4_566 4_466 136.385(17) ?
O15 K3 O5 . 4_466 70.75(2) ?
O3 K3 O5 2_656 4_466 88.731(17) ?
O13 K3 O5 4_566 4_466 103.21(2) ?
O6 K3 O5 4_566 4_466 126.308(17) ?
O7 K3 O5 2_655 4_466 78.758(17) ?
O15B K3 O5 . 4_466 63.30(6) ?
O1 K3 O5 4_566 4_466 162.177(17) ?
O2 K3 O5 4_466 4_466 51.387(16) ?
O15 K3 O9 . 4_566 83.55(2) ?
O3 K3 O9 2_656 4_566 117.948(16) ?
O13 K3 O9 4_566 4_566 61.52(2) ?
O6 K3 O9 4_566 4_566 50.706(16) ?
O7 K3 O9 2_655 4_566 120.598(19) ?
O15B K3 O9 . 4_566 89.09(6) ?
O1 K3 O9 4_566 4_566 48.948(15) ?
O2 K3 O9 4_466 4_566 116.385(17) ?
O5 K3 O9 4_466 4_566 148.063(16) ?
O15 K3 Al1 . 4_566 87.32(2) ?
O3 K3 Al1 2_656 4_566 111.315(14) ?
O13 K3 Al1 4_566 4_566 90.363(17) ?
O6 K3 Al1 4_566 4_566 29.536(11) ?
O7 K3 Al1 2_655 4_566 90.699(15) ?
O15B K3 Al1 . 4_566 95.65(7) ?
O1 K3 Al1 4_566 4_566 30.770(12) ?
O2 K3 Al1 4_466 4_566 145.928(12) ?
O5 K3 Al1 4_466 4_566 155.586(14) ?
O9 K3 Al1 4_566 4_566 30.310(12) ?
O15 K3 K1 . 3_566 105.871(18) ?
O3 K3 K1 2_656 3_566 53.967(12) ?
O13 K3 K1 4_566 3_566 131.505(18) ?
O6 K3 K1 4_566 3_566 117.364(13) ?
O7 K3 K1 2_655 3_566 44.139(14) ?
O15B K3 K1 . 3_566 102.62(6) ?
O1 K3 K1 4_566 3_566 111.927(13) ?
O2 K3 K1 4_466 3_566 80.205(12) ?
O5 K3 K1 4_466 3_566 50.509(11) ?
O9 K3 K1 4_566 3_566 160.302(13) ?
Al1 K3 K1 4_566 3_566 131.128(8) ?
O15 K3 H15 . . 15.5(2) ?
O3 K3 H15 2_656 . 173.9(2) ?
O13 K3 H15 4_566 . 91.8(3) ?
O6 K3 H15 4_566 . 53.9(3) ?
O7 K3 H15 2_655 . 96.3(3) ?
O15B K3 H15 . . 22.4(3) ?
O1 K3 H15 4_566 . 104.3(3) ?
O2 K3 H15 4_466 . 104.4(3) ?
O5 K3 H15 4_466 . 85.7(3) ?
O9 K3 H15 4_566 . 68.1(2) ?
Al1 K3 H15 4_566 . 73.6(3) ?
K1 K3 H15 3_566 . 120.2(2) ?
O14 O13 K3 . 4_565 143.24(6) ?
O14 O13 K2 . . 98.60(4) ?
K3 O13 K2 4_565 . 92.07(2) ?
O14 O13 H13 . . 91.4(9) ?
K3 O13 H13 4_565 . 115.2(9) ?
K2 O13 H13 . . 116.0(10) ?
O13 O14 K2 . . 56.38(3) ?
O13 O14 H14 . . 102.8(7) ?
K2 O14 H14 . . 125.2(7) ?
O16 O15 K3 . . 137.85(7) ?
O16 O15 K1 . . 104.26(5) ?
K3 O15 K1 . . 103.37(3) ?
O16 O15 H15 . . 86.0(9) ?
K3 O15 H15 . . 107.1(9) ?
K1 O15 H15 . . 119.3(10) ?
O16 O15B K1 . . 113.07(19) ?
O16 O15B K3 . . 150.8(2) ?
K1 O15B K3 . . 95.80(9) ?
O16 O15B H15 . . 93.4(7) ?
K1 O15B H15 . . 100.0(8) ?
K3 O15B H15 . . 85.5(7) ?
K1 O15B H16 . . 132.3(6) ?
K3 O15B H16 . . 115.1(7) ?
H15 O15B H16 . . 117.0(10) ?
O15B O16 K1 . . 49.55(16) ?
O15 O16 K1 . . 50.89(4) ?
O15B O16 H16 . . 84.7(10) ?
O15 O16 H16 . . 96.0(10) ?
K1 O16 H16 . . 114.5(10) ?

loop_
_geom_bond_atom_site_label_1
_geom_bond_atom_site_label_2
_geom_bond_site_symmetry_2
_geom_bond_distance
_geom_bond_publ_flag
Al1 O1 . 1.9274(7) y
Al1 O2 . 1.8780(5) y
Al1 O5 . 1.9022(7) y
Al1 O6 . 1.8801(5) y
Al1 O9 . 1.8849(7) y
Al1 O10 . 1.9084(7) y
Al1 K3 4_565 3.7345(4) ?
O1 K2 3_656 2.9572(6) ?
O1 K3 4_565 2.9541(6) ?
O1 C1 . 1.2926(9) ?
O2 K3 4_665 3.0599(7) ?
O2 C2 . 1.2881(11) ?
O3 K2 . 2.8290(7) ?
O3 K3 2_646 2.7564(6) ?
O3 K1 4_666 3.1475(6) ?
O3 K2 3_656 3.2274(6) ?
O3 C1 . 1.2326(11) ?
O4 K1 4_666 2.6319(7) ?
O4 K2 1_655 2.7980(6) ?
O4 C2 . 1.2179(9) ?
O5 C3 . 1.2910(9) ?
O5 K1 2_645 3.0344(6) ?
O5 K3 4_665 3.0842(6) ?
O6 C4 . 1.2840(11) ?
O6 K3 4_565 2.8677(7) ?
O7 C3 . 1.2302(11) ?
O7 K1 4_665 2.6790(7) ?
O7 K3 2_645 2.8691(6) ?
O7 K2 1_554 3.1280(6) ?
O7 K1 2_645 3.2922(6) ?
O8 C4 . 1.2237(9) ?
O8 K1 4_565 2.6946(6) ?
O8 K2 1_554 2.7061(7) ?
O9 C5 . 1.2770(10) ?
O9 K3 4_565 3.2493(6) ?
O10 C6 . 1.2957(11) ?
O11 C5 . 1.2336(11) ?
O11 K2 4_565 2.7695(6) ?
O12 C6 . 1.2233(11) ?
O12 K1 1_655 2.7440(6) ?
O12 K2 4_565 2.9411(7) ?
C1 C2 . 1.5517(12) ?
C1 K2 3_656 3.3208(8) ?
C1 K2 . 3.5106(10) ?
C2 K1 4_666 3.3969(9) ?
C3 C4 . 1.5459(12) ?
C3 K1 2_645 3.3244(8) ?
C3 K1 4_665 3.4715(10) ?
C4 K2 1_554 3.4042(9) ?
C5 C6 . 1.5383(14) ?
C5 K2 4_565 3.4643(9) ?
C6 K2 4_565 3.5217(9) ?
K1 O4 4_465 2.6319(7) ?
K1 O7 4_466 2.6790(7) ?
K1 O8 4_566 2.6946(6) ?
K1 O15 . 2.7096(9) ?
K1 O12 1_455 2.7440(6) ?
K1 O15B . 2.799(3) ?
K1 O5 2_655 3.0344(6) ?
K1 O3 4_465 3.1475(6) ?
K1 O7 2_655 3.2922(6) ?
K1 C3 2_655 3.3244(8) ?
K1 O16 . 3.3844(9) ?
K1 C2 4_465 3.3969(9) ?
K2 O8 1_556 2.7061(7) ?
K2 O11 4_566 2.7695(6) ?
K2 O4 1_455 2.7980(6) ?
K2 O13 . 2.8380(7) ?
K2 O12 4_566 2.9411(7) ?
K2 O1 3_656 2.9573(6) ?
K2 O7 1_556 3.1280(6) ?
K2 O3 3_656 3.2274(6) ?
K2 C1 3_656 3.3208(8) ?
K2 O14 . 3.3698(7) ?
K2 C4 1_556 3.4043(9) ?
K3 O15 . 2.6620(9) ?
K3 O3 2_656 2.7564(6) ?
K3 O13 4_566 2.7759(7) ?
K3 O6 4_566 2.8677(7) ?
K3 O7 2_655 2.8691(6) ?
K3 O15B . 2.881(3) ?
K3 O1 4_566 2.9541(6) ?
K3 O2 4_466 3.0599(7) ?
K3 O5 4_466 3.0842(6) ?
K3 O9 4_566 3.2493(6) ?
K3 Al1 4_566 3.7345(4) ?
K3 K1 3_566 3.8436(3) ?
K3 H15 . 3.018(14) ?
O13 O14 . 1.4415(9) ?
O13 K3 4_565 2.7759(7) ?
O13 H13 . 0.963(17) ?
O14 H14 . 1.183(17) ?
O15 O16 . 1.4675(12) ?
O15 H15 . 0.842(14) ?
O16 H16 . 0.881(18) ?
O15B H15 . 1.154(15) ?
O15B H16 . 1.344(17) ?

loop_
_geom_hbond_atom_site_label_D
_geom_hbond_atom_site_label_H
_geom_hbond_atom_site_label_A
_geom_hbond_site_symmetry_A
_geom_hbond_distance_DH
_geom_hbond_distance_HA
_geom_hbond_distance_DA
_geom_hbond_angle_DHA
O13 H13 O16 . 0.963(17) 1.992(17) 2.9139(12) 159.5(14)
O14 H14 O11 . 1.183(17) 1.527(17) 2.6996(11) 169.9(12)
O15 H15 O14 . 0.842(14) 1.832(15) 2.6633(11) 169.4(14)
O16 H16 O10 4_466 0.881(18) 1.858(18) 2.7297(12) 169.6(14)
